data_4079925
loop_
_publ_author_name
'Alkarekshi, Wafaa'
'Armitage, Andrew P.'
'Boyron, Olivier'
'Davies, Christopher J.'
'Govere, Matifadza'
'Gregory, Andrew'
'Singh, Kuldip'
'Solan, Gregory A.'

_publ_section_title
;
 Phenolate Substituent Effects on Ring-Opening Polymerization of
 \e-Caprolactone by Aluminum Complexes Bearing
 2-(Phenyl-2-olate)-6-(1-amidoalkyl)pyridine Pincers
;
_journal_issue 1
_journal_name_full Organometallics
_journal_page_first 249
_journal_paper_doi 10.1021/om301057d
_journal_volume 32
_journal_year 2013
_chemical_formula_moiety 'C28 H33 Al Cl N3 O'
_chemical_formula_sum 'C28 H33 Al Cl N3 O'
_chemical_formula_weight 490.00
_chemical_name_systematic
; 
 ? 
;
_space_group_IT_number 14
_symmetry_cell_setting monoclinic
_symmetry_space_group_name_Hall '-P 2ybc'
_symmetry_space_group_name_H-M 'P 1 21/c 1'
_atom_sites_solution_hydrogens geom
_atom_sites_solution_primary direct
_atom_sites_solution_secondary difmap
_audit_creation_method SHELXL-97
_cell_angle_alpha 90.00
_cell_angle_beta 96.210(2)
_cell_angle_gamma 90.00
_cell_formula_units_Z 8
_cell_length_a 9.2662(7)
_cell_length_b 22.9537(18)
_cell_length_c 25.349(2)
_cell_measurement_reflns_used 7470
_cell_measurement_temperature 150(2)
_cell_measurement_theta_max 25.18
_cell_measurement_theta_min 2.38
_cell_volume 5359.9(7)
_computing_cell_refinement 'Bruker SMART'
_computing_data_collection 'Bruker SMART'
_computing_data_reduction 'Bruker SAINT'
_computing_molecular_graphics 'Bruker SHELXTL'
_computing_publication_material 'Bruker SHELXTL'
_computing_structure_refinement 'SHELXL-97 (Sheldrick, 1997)'
_computing_structure_solution 'SHELXS-97 (Sheldrick, 1990)'
_diffrn_ambient_temperature 150(2)
_diffrn_measured_fraction_theta_full 0.999
_diffrn_measured_fraction_theta_max 0.999
_diffrn_measurement_device_type 'Bruker Apex 2000 CCD area detector'
_diffrn_measurement_method 'phi and omega scans'
_diffrn_radiation_monochromator graphite
_diffrn_radiation_source 'fine-focus sealed tube'
_diffrn_radiation_type MoK\a
_diffrn_radiation_wavelength 0.71073
_diffrn_reflns_av_R_equivalents 0.0425
_diffrn_reflns_av_sigmaI/netI 0.0496
_diffrn_reflns_limit_h_max 10
_diffrn_reflns_limit_h_min -11
_diffrn_reflns_limit_k_max 27
_diffrn_reflns_limit_k_min -27
_diffrn_reflns_limit_l_max 30
_diffrn_reflns_limit_l_min -30
_diffrn_reflns_number 38322
_diffrn_reflns_theta_full 25.00
_diffrn_reflns_theta_max 25.00
_diffrn_reflns_theta_min 1.62
_exptl_absorpt_coefficient_mu 0.200
_exptl_absorpt_correction_T_max 0.928
_exptl_absorpt_correction_T_min 0.763
_exptl_absorpt_correction_type empirical
_exptl_absorpt_process_details
;
absorption correction based on 13291 reflections (SADABS); Rint 0.036 before 
correction and 0.030 after.
;
_exptl_crystal_colour yellow
_exptl_crystal_density_diffrn 1.214
_exptl_crystal_density_method 'not measured'
_exptl_crystal_description block
_exptl_crystal_F_000 2080
_exptl_crystal_size_max 0.29
_exptl_crystal_size_mid 0.21
_exptl_crystal_size_min 0.18
_refine_diff_density_max 1.095
_refine_diff_density_min -0.330
_refine_diff_density_rms 0.050
_refine_ls_extinction_method none
_refine_ls_goodness_of_fit_ref 0.976
_refine_ls_hydrogen_treatment constr
_refine_ls_matrix_type full
_refine_ls_number_parameters 627
_refine_ls_number_reflns 9417
_refine_ls_number_restraints 0
_refine_ls_restrained_S_all 0.976
_refine_ls_R_factor_all 0.0715
_refine_ls_R_factor_gt 0.0494
_refine_ls_shift/su_max 0.001
_refine_ls_shift/su_mean 0.000
_refine_ls_structure_factor_coef Fsqd
_refine_ls_weighting_details 'calc w=1/[\s^2^(Fo^2^)+(0.0806P)^2^+0.0000P] where P=(Fo^2^+2Fc^2^)/3'
_refine_ls_weighting_scheme calc
_refine_ls_wR_factor_gt 0.1324
_refine_ls_wR_factor_ref 0.1414
_reflns_number_gt 6681
_reflns_number_total 9417
_reflns_threshold_expression >2sigma(I)
_cod_data_source_file om301057d_si_002.cif
_cod_data_source_block 03205
_cod_depositor_comments
;
The following automatic conversions were performed:

'_symmetry_cell_setting' value 'Monoclinic' changed to 'monoclinic'
according to /home/saulius/struct/CIF-dictionaries/cif_core.dic
dictionary named 'cif_core.dic' version 2.4.2 from 2011-04-26.

Automatic conversion script
Id: cif_fix_values 1891 2012-01-12 08:04:46Z andrius 
;
_cod_original_sg_symbol_H-M P2(1)/c
_cod_database_code 4079925

loop_
_symmetry_equiv_pos_as_xyz
'x, y, z'
'-x, y+1/2, -z+1/2'
'-x, -y, -z'
'x, -y-1/2, z-1/2'

loop_
_atom_site_label
_atom_site_type_symbol
_atom_site_fract_x
_atom_site_fract_y
_atom_site_fract_z
_atom_site_U_iso_or_equiv
_atom_site_adp_type
_atom_site_occupancy
_atom_site_symmetry_multiplicity
_atom_site_calc_flag
_atom_site_refinement_flags
Al1 Al 1.04284(8) 0.68926(3) 0.13710(3) 0.02749(19) Uani 1 1 d .
Cl1 Cl 0.93268(9) 0.98469(3) 0.07116(3) 0.0509(2) Uani 1 1 d .
O1 O 1.07170(18) 0.75844(7) 0.17090(7) 0.0342(4) Uani 1 1 d .
N1 N 0.8349(2) 0.71520(8) 0.11798(7) 0.0267(5) Uani 1 1 d .
N2 N 0.9512(2) 0.62069(8) 0.15438(8) 0.0280(5) Uani 1 1 d .
N3 N 1.2280(2) 0.66211(9) 0.18404(8) 0.0330(5) Uani 1 1 d .
C1 C 1.1235(3) 0.69307(11) 0.06877(10) 0.0393(7) Uani 1 1 d .
H1A H 1.1323 0.7339 0.0583 0.059 Uiso 1 1 calc R
H1B H 1.0589 0.6725 0.0418 0.059 Uiso 1 1 calc R
H1C H 1.2195 0.6747 0.0721 0.059 Uiso 1 1 calc R
C2 C 1.0356(3) 0.80848(10) 0.14675(10) 0.0320(6) Uani 1 1 d .
C3 C 1.1323(3) 0.85540(11) 0.15458(11) 0.0406(7) Uani 1 1 d .
H3 H 1.2216 0.8500 0.1762 0.049 Uiso 1 1 calc R
C4 C 1.1019(3) 0.90896(11) 0.13186(11) 0.0418(7) Uani 1 1 d .
H4 H 1.1690 0.9402 0.1378 0.050 Uiso 1 1 calc R
C5 C 0.9730(3) 0.91675(11) 0.10035(10) 0.0363(6) Uani 1 1 d .
C6 C 0.8749(3) 0.87218(10) 0.09116(10) 0.0319(6) Uani 1 1 d .
H6 H 0.7870 0.8786 0.0689 0.038 Uiso 1 1 calc R
C7 C 0.9033(3) 0.81725(10) 0.11427(9) 0.0293(6) Uani 1 1 d .
C8 C 0.7917(3) 0.77094(10) 0.10690(9) 0.0283(6) Uani 1 1 d .
C9 C 0.6459(3) 0.78289(11) 0.09296(10) 0.0376(6) Uani 1 1 d .
H9 H 0.6149 0.8217 0.0851 0.045 Uiso 1 1 calc R
C10 C 0.5452(3) 0.73772(11) 0.09058(11) 0.0416(7) Uani 1 1 d .
H10 H 0.4453 0.7453 0.0802 0.050 Uiso 1 1 calc R
C11 C 0.5913(3) 0.68220(11) 0.10328(10) 0.0381(6) Uani 1 1 d .
H11 H 0.5236 0.6511 0.1025 0.046 Uiso 1 1 calc R
C12 C 0.7371(3) 0.67205(10) 0.11724(10) 0.0309(6) Uani 1 1 d .
C13 C 0.7997(3) 0.61357(11) 0.13435(11) 0.0367(6) Uani 1 1 d .
H13 H 0.7483 0.6007 0.1650 0.044 Uiso 1 1 calc R
C14 C 0.7667(3) 0.56862(13) 0.09105(14) 0.0627(9) Uani 1 1 d .
H14A H 0.8071 0.5815 0.0588 0.094 Uiso 1 1 calc R
H14B H 0.6614 0.5640 0.0836 0.094 Uiso 1 1 calc R
H14C H 0.8104 0.5313 0.1027 0.094 Uiso 1 1 calc R
C15 C 1.0094(3) 0.57247(10) 0.18550(10) 0.0294(6) Uani 1 1 d .
C16 C 0.9867(3) 0.56892(10) 0.23939(10) 0.0313(6) Uani 1 1 d .
C17 C 1.0477(3) 0.52306(11) 0.27016(11) 0.0424(7) Uani 1 1 d .
H17 H 1.0325 0.5209 0.3066 0.051 Uiso 1 1 calc R
C18 C 1.1293(3) 0.48105(12) 0.24891(12) 0.0491(8) Uani 1 1 d .
H18 H 1.1699 0.4500 0.2704 0.059 Uiso 1 1 calc R
C19 C 1.1518(3) 0.48424(11) 0.19596(12) 0.0453(7) Uani 1 1 d .
H19 H 1.2081 0.4550 0.1813 0.054 Uiso 1 1 calc R
C20 C 1.0941(3) 0.52925(10) 0.16365(10) 0.0343(6) Uani 1 1 d .
C21 C 0.9034(3) 0.61557(11) 0.26610(10) 0.0375(6) Uani 1 1 d .
H21 H 0.8493 0.6396 0.2376 0.045 Uiso 1 1 calc R
C22 C 1.0066(3) 0.65593(14) 0.29991(14) 0.0656(10) Uani 1 1 d .
H22A H 1.0658 0.6330 0.3268 0.098 Uiso 1 1 calc R
H22B H 0.9502 0.6848 0.3175 0.098 Uiso 1 1 calc R
H22C H 1.0700 0.6759 0.2772 0.098 Uiso 1 1 calc R
C23 C 0.7927(3) 0.58998(13) 0.30017(12) 0.0503(8) Uani 1 1 d .
H23A H 0.7312 0.5618 0.2792 0.075 Uiso 1 1 calc R
H23B H 0.7323 0.6213 0.3121 0.075 Uiso 1 1 calc R
H23C H 0.8438 0.5704 0.3311 0.075 Uiso 1 1 calc R
C24 C 1.1262(3) 0.53054(12) 0.10590(11) 0.0443(7) Uani 1 1 d .
H24 H 1.0738 0.5645 0.0881 0.053 Uiso 1 1 calc R
C25 C 1.0744(4) 0.47529(14) 0.07622(14) 0.0745(11) Uani 1 1 d .
H25A H 1.1215 0.4413 0.0940 0.112 Uiso 1 1 calc R
H25B H 1.0994 0.4773 0.0397 0.112 Uiso 1 1 calc R
H25C H 0.9688 0.4718 0.0759 0.112 Uiso 1 1 calc R
C26 C 1.2885(3) 0.53807(14) 0.10167(13) 0.0601(9) Uani 1 1 d .
H26A H 1.3221 0.5747 0.1187 0.090 Uiso 1 1 calc R
H26B H 1.3056 0.5389 0.0642 0.090 Uiso 1 1 calc R
H26C H 1.3420 0.5054 0.1194 0.090 Uiso 1 1 calc R
C27 C 1.3179(3) 0.63691(11) 0.20778(10) 0.0335(6) Uani 1 1 d .
C28 C 1.4309(3) 0.60321(13) 0.23722(12) 0.0537(8) Uani 1 1 d .
H28A H 1.3987 0.5627 0.2398 0.080 Uiso 1 1 calc R
H28B H 1.4521 0.6196 0.2729 0.080 Uiso 1 1 calc R
H28C H 1.5188 0.6044 0.2189 0.080 Uiso 1 1 calc R
Al1A Al 0.49779(8) 0.71447(3) 0.39593(3) 0.02718(19) Uani 1 1 d .
Cl1A Cl 0.58423(9) 0.41748(3) 0.45655(3) 0.0594(2) Uani 1 1 d .
O1A O 0.47865(17) 0.64727(7) 0.35834(6) 0.0326(4) Uani 1 1 d .
N1A N 0.7006(2) 0.68757(8) 0.42186(7) 0.0262(4) Uani 1 1 d .
N2A N 0.5961(2) 0.78315(8) 0.38428(8) 0.0273(5) Uani 1 1 d .
N3A N 0.3228(2) 0.74480(9) 0.34551(9) 0.0355(5) Uani 1 1 d .
C1A C 0.3945(3) 0.70615(11) 0.45917(10) 0.0394(7) Uani 1 1 d .
H1A1 H 0.3199 0.6759 0.4529 0.059 Uiso 1 1 calc R
H1A2 H 0.3486 0.7433 0.4666 0.059 Uiso 1 1 calc R
H1A3 H 0.4635 0.6951 0.4896 0.059 Uiso 1 1 calc R
C2A C 0.5076(3) 0.59586(10) 0.38212(10) 0.0319(6) Uani 1 1 d .
C3A C 0.4139(3) 0.54943(11) 0.36815(11) 0.0433(7) Uani 1 1 d .
H3A H 0.3315 0.5557 0.3431 0.052 Uiso 1 1 calc R
C4A C 0.4376(3) 0.49474(12) 0.38975(12) 0.0484(8) Uani 1 1 d .
H4A H 0.3740 0.4635 0.3790 0.058 Uiso 1 1 calc R
C5A C 0.5551(3) 0.48605(11) 0.42719(11) 0.0419(7) Uani 1 1 d .
C6A C 0.6486(3) 0.53063(10) 0.44225(10) 0.0345(6) Uani 1 1 d .
H6A H 0.7283 0.5239 0.4684 0.041 Uiso 1 1 calc R
C7A C 0.6282(3) 0.58598(10) 0.41966(9) 0.0287(6) Uani 1 1 d .
C8A C 0.7394(3) 0.63151(10) 0.43317(9) 0.0277(5) Uani 1 1 d .
C9A C 0.8803(3) 0.61942(11) 0.45383(10) 0.0356(6) Uani 1 1 d .
H9A H 0.9079 0.5804 0.4625 0.043 Uiso 1 1 calc R
C10A C 0.9808(3) 0.66332(12) 0.46193(11) 0.0441(7) Uani 1 1 d .
H10A H 1.0770 0.6550 0.4768 0.053 Uiso 1 1 calc R
C11A C 0.9407(3) 0.71993(11) 0.44819(11) 0.0409(7) Uani 1 1 d .
H11A H 1.0095 0.7507 0.4527 0.049 Uiso 1 1 calc R
C12A C 0.7993(3) 0.73070(10) 0.42779(9) 0.0291(6) Uani 1 1 d .
C13A C 0.7429(3) 0.79003(10) 0.41028(10) 0.0312(6) Uani 1 1 d .
H13A H 0.8045 0.8046 0.3830 0.037 Uiso 1 1 calc R
C14A C 0.7628(4) 0.83108(14) 0.45662(14) 0.0722(11) Uani 1 1 d .
H14D H 0.7260 0.8697 0.4455 0.108 Uiso 1 1 calc R
H14E H 0.8663 0.8339 0.4694 0.108 Uiso 1 1 calc R
H14F H 0.7093 0.8164 0.4852 0.108 Uiso 1 1 calc R
C15A C 0.5437(2) 0.83325(10) 0.35437(9) 0.0264(5) Uani 1 1 d .
C16A C 0.5705(3) 0.83873(10) 0.30077(9) 0.0293(6) Uani 1 1 d .
C17A C 0.5135(3) 0.88584(11) 0.27102(10) 0.0362(6) Uani 1 1 d .
H17A H 0.5320 0.8894 0.2350 0.043 Uiso 1 1 calc R
C18A C 0.4303(3) 0.92758(11) 0.29295(11) 0.0415(7) Uani 1 1 d .
H18A H 0.3919 0.9596 0.2722 0.050 Uiso 1 1 calc R
C19A C 0.4038(3) 0.92227(11) 0.34475(11) 0.0404(7) Uani 1 1 d .
H19A H 0.3464 0.9510 0.3595 0.048 Uiso 1 1 calc R
C20A C 0.4582(3) 0.87603(10) 0.37657(10) 0.0325(6) Uani 1 1 d .
C21A C 0.6546(3) 0.79214(11) 0.27423(11) 0.0399(7) Uani 1 1 d .
H21A H 0.7098 0.7686 0.3029 0.048 Uiso 1 1 calc R
C22A C 0.5527(4) 0.75137(14) 0.24138(14) 0.0665(10) Uani 1 1 d .
H22D H 0.4935 0.7301 0.2647 0.100 Uiso 1 1 calc R
H22E H 0.6093 0.7237 0.2226 0.100 Uiso 1 1 calc R
H22F H 0.4892 0.7740 0.2156 0.100 Uiso 1 1 calc R
C23A C 0.7639(3) 0.81776(12) 0.23987(11) 0.0436(7) Uani 1 1 d .
H23D H 0.7120 0.8371 0.2090 0.065 Uiso 1 1 calc R
H23E H 0.8245 0.7865 0.2279 0.065 Uiso 1 1 calc R
H23F H 0.8253 0.8461 0.2606 0.065 Uiso 1 1 calc R
C24A C 0.4182(3) 0.87172(12) 0.43267(10) 0.0439(7) Uani 1 1 d .
H24A H 0.4691 0.8371 0.4499 0.053 Uiso 1 1 calc R
C25A C 0.2554(4) 0.86307(14) 0.43362(13) 0.0643(10) Uani 1 1 d .
H25D H 0.2029 0.8951 0.4146 0.096 Uiso 1 1 calc R
H25E H 0.2325 0.8625 0.4705 0.096 Uiso 1 1 calc R
H25F H 0.2261 0.8260 0.4164 0.096 Uiso 1 1 calc R
C26A C 0.4665(5) 0.92619(13) 0.46553(12) 0.0742(11) Uani 1 1 d .
H26D H 0.5719 0.9309 0.4665 0.111 Uiso 1 1 calc R
H26E H 0.4406 0.9216 0.5018 0.111 Uiso 1 1 calc R
H26F H 0.4178 0.9607 0.4492 0.111 Uiso 1 1 calc R
C27A C 0.2387(3) 0.77194(12) 0.32156(10) 0.0373(6) Uani 1 1 d .
C28A C 0.1333(4) 0.80900(14) 0.29111(13) 0.0669(10) Uani 1 1 d .
H28D H 0.1763 0.8474 0.2863 0.100 Uiso 1 1 calc R
H28E H 0.0473 0.8133 0.3101 0.100 Uiso 1 1 calc R
H28F H 0.1052 0.7913 0.2563 0.100 Uiso 1 1 calc R

loop_
_atom_site_aniso_label
_atom_site_aniso_U_11
_atom_site_aniso_U_22
_atom_site_aniso_U_33
_atom_site_aniso_U_23
_atom_site_aniso_U_13
_atom_site_aniso_U_12
Al1 0.0272(4) 0.0263(4) 0.0287(4) 0.0016(3) 0.0019(3) -0.0027(3)
Cl1 0.0712(5) 0.0271(4) 0.0547(5) 0.0088(3) 0.0078(4) -0.0078(3)
O1 0.0354(10) 0.0280(10) 0.0372(10) 0.0000(8) -0.0052(8) -0.0014(8)
N1 0.0299(11) 0.0243(11) 0.0260(11) 0.0010(9) 0.0026(9) -0.0031(9)
N2 0.0278(11) 0.0251(11) 0.0306(11) 0.0022(9) 0.0012(9) -0.0023(9)
N3 0.0306(12) 0.0325(12) 0.0353(12) -0.0011(10) 0.0011(10) -0.0034(10)
C1 0.0375(15) 0.0421(16) 0.0389(16) 0.0034(13) 0.0073(12) -0.0021(13)
C2 0.0361(15) 0.0261(14) 0.0345(14) -0.0016(11) 0.0067(12) -0.0019(11)
C3 0.0351(15) 0.0363(16) 0.0493(17) -0.0052(13) 0.0007(13) -0.0063(12)
C4 0.0474(17) 0.0269(15) 0.0520(18) -0.0044(13) 0.0098(14) -0.0114(13)
C5 0.0501(17) 0.0265(14) 0.0339(15) 0.0000(11) 0.0115(13) -0.0033(12)
C6 0.0367(15) 0.0292(14) 0.0304(14) 0.0004(11) 0.0057(11) -0.0002(11)
C7 0.0335(14) 0.0282(14) 0.0272(13) -0.0004(11) 0.0077(11) -0.0005(11)
C8 0.0318(14) 0.0286(14) 0.0242(13) 0.0013(10) 0.0017(11) -0.0005(11)
C9 0.0386(16) 0.0324(15) 0.0401(16) 0.0067(12) -0.0031(12) 0.0021(12)
C10 0.0306(15) 0.0403(17) 0.0520(18) 0.0056(14) -0.0034(13) -0.0034(12)
C11 0.0333(15) 0.0336(15) 0.0455(16) 0.0055(13) -0.0039(12) -0.0086(12)
C12 0.0319(14) 0.0287(14) 0.0312(14) 0.0002(11) -0.0004(11) -0.0057(11)
C13 0.0325(15) 0.0312(15) 0.0446(16) 0.0045(12) -0.0037(12) -0.0048(11)
C14 0.056(2) 0.0411(18) 0.085(3) -0.0050(17) -0.0166(18) -0.0044(15)
C15 0.0283(13) 0.0250(13) 0.0345(15) 0.0016(11) 0.0014(11) -0.0048(10)
C16 0.0323(14) 0.0284(14) 0.0333(15) 0.0031(11) 0.0049(11) -0.0017(11)
C17 0.0480(17) 0.0404(17) 0.0391(16) 0.0118(13) 0.0062(13) 0.0025(13)
C18 0.0525(19) 0.0340(16) 0.060(2) 0.0151(14) 0.0033(16) 0.0089(14)
C19 0.0454(17) 0.0282(15) 0.063(2) -0.0004(14) 0.0100(15) 0.0068(13)
C20 0.0352(15) 0.0250(14) 0.0431(16) -0.0025(12) 0.0059(12) -0.0026(11)
C21 0.0423(16) 0.0400(16) 0.0307(14) 0.0030(12) 0.0066(12) 0.0059(12)
C22 0.059(2) 0.063(2) 0.079(2) -0.0306(19) 0.0251(18) -0.0078(17)
C23 0.0397(17) 0.065(2) 0.0474(18) 0.0074(16) 0.0122(14) 0.0056(15)
C24 0.0521(18) 0.0373(16) 0.0451(17) -0.0118(13) 0.0122(14) -0.0010(13)
C25 0.093(3) 0.064(2) 0.069(2) -0.0312(19) 0.014(2) -0.014(2)
C26 0.059(2) 0.065(2) 0.060(2) -0.0121(17) 0.0283(17) 0.0037(17)
C27 0.0315(15) 0.0346(15) 0.0340(15) -0.0055(12) 0.0016(12) -0.0029(12)
C28 0.0536(19) 0.0478(19) 0.0551(19) -0.0018(15) -0.0148(15) 0.0128(15)
Al1A 0.0267(4) 0.0243(4) 0.0303(4) 0.0023(3) 0.0021(3) -0.0012(3)
Cl1A 0.0796(6) 0.0262(4) 0.0742(6) 0.0124(4) 0.0171(5) -0.0061(4)
O1A 0.0348(10) 0.0252(9) 0.0363(10) 0.0002(8) -0.0030(8) -0.0021(7)
N1A 0.0287(11) 0.0230(11) 0.0271(11) 0.0001(9) 0.0045(9) 0.0007(9)
N2A 0.0289(11) 0.0228(11) 0.0292(11) 0.0044(9) -0.0012(9) -0.0006(8)
N3A 0.0314(12) 0.0351(13) 0.0387(13) 0.0025(10) -0.0016(10) -0.0037(10)
C1A 0.0360(15) 0.0388(16) 0.0445(16) 0.0039(13) 0.0094(13) -0.0010(12)
C2A 0.0348(14) 0.0265(14) 0.0357(15) -0.0011(11) 0.0087(12) -0.0041(11)
C3A 0.0404(16) 0.0350(16) 0.0535(18) -0.0011(14) 0.0003(14) -0.0118(13)
C4A 0.0514(19) 0.0332(16) 0.061(2) -0.0029(15) 0.0095(16) -0.0148(14)
C5A 0.0526(18) 0.0250(15) 0.0506(18) 0.0049(13) 0.0176(15) -0.0033(13)
C6A 0.0420(15) 0.0263(14) 0.0366(15) 0.0003(11) 0.0099(12) -0.0002(11)
C7A 0.0322(14) 0.0250(13) 0.0300(14) -0.0005(11) 0.0081(11) 0.0003(11)
C8A 0.0329(14) 0.0249(13) 0.0259(13) 0.0004(10) 0.0055(11) 0.0014(10)
C9A 0.0361(15) 0.0276(14) 0.0423(16) 0.0023(12) 0.0002(12) 0.0068(11)
C10A 0.0303(15) 0.0427(17) 0.0564(19) -0.0001(14) -0.0082(13) 0.0032(13)
C11A 0.0318(15) 0.0306(15) 0.0579(18) -0.0013(13) -0.0061(13) -0.0025(12)
C12A 0.0307(14) 0.0253(13) 0.0306(14) -0.0021(11) 0.0007(11) -0.0037(11)
C13A 0.0330(14) 0.0235(13) 0.0358(14) 0.0000(11) -0.0014(11) -0.0026(11)
C14A 0.076(2) 0.051(2) 0.084(3) -0.0079(19) -0.016(2) 0.0039(18)
C15A 0.0272(13) 0.0230(13) 0.0285(13) 0.0018(10) 0.0005(10) -0.0038(10)
C16A 0.0309(14) 0.0273(13) 0.0298(14) 0.0020(11) 0.0033(11) -0.0028(11)
C17A 0.0462(16) 0.0355(15) 0.0269(14) 0.0047(12) 0.0040(12) 0.0002(12)
C18A 0.0503(17) 0.0328(15) 0.0408(17) 0.0100(13) 0.0018(13) 0.0077(13)
C19A 0.0511(17) 0.0284(15) 0.0433(17) 0.0015(12) 0.0125(13) 0.0104(12)
C20A 0.0402(15) 0.0259(14) 0.0318(14) 0.0001(11) 0.0061(12) -0.0012(11)
C21A 0.0501(17) 0.0338(15) 0.0382(16) 0.0008(12) 0.0165(13) 0.0031(13)
C22A 0.074(2) 0.053(2) 0.080(2) -0.0306(18) 0.042(2) -0.0172(18)
C23A 0.0399(16) 0.0484(17) 0.0447(17) -0.0001(14) 0.0140(13) 0.0012(13)
C24A 0.067(2) 0.0324(15) 0.0344(16) 0.0017(12) 0.0168(14) 0.0060(14)
C25A 0.077(2) 0.063(2) 0.060(2) 0.0128(17) 0.0381(18) 0.0219(18)
C26A 0.139(3) 0.047(2) 0.0390(19) -0.0113(15) 0.022(2) -0.002(2)
C27A 0.0342(15) 0.0406(16) 0.0353(16) -0.0050(13) -0.0049(13) -0.0035(13)
C28A 0.070(2) 0.060(2) 0.063(2) -0.0086(18) -0.0293(18) 0.0221(18)

loop_
_atom_type_symbol
_atom_type_description
_atom_type_scat_dispersion_real
_atom_type_scat_dispersion_imag
_atom_type_scat_source
C C 0.0033 0.0016 'International Tables Vol C Tables 4.2.6.8 and 6.1.1.4'
H H 0.0000 0.0000 'International Tables Vol C Tables 4.2.6.8 and 6.1.1.4'
N N 0.0061 0.0033 'International Tables Vol C Tables 4.2.6.8 and 6.1.1.4'
O O 0.0106 0.0060 'International Tables Vol C Tables 4.2.6.8 and 6.1.1.4'
Al Al 0.0645 0.0514 'International Tables Vol C Tables 4.2.6.8 and 6.1.1.4'
Cl Cl 0.1484 0.1585 'International Tables Vol C Tables 4.2.6.8 and 6.1.1.4'

loop_
_geom_angle_atom_site_label_1
_geom_angle_atom_site_label_2
_geom_angle_atom_site_label_3
_geom_angle
O1 Al1 N2 132.65(9)
O1 Al1 C1 109.15(10)
N2 Al1 C1 118.18(10)
O1 Al1 N1 86.75(8)
N2 Al1 N1 81.87(8)
C1 Al1 N1 102.65(10)
O1 Al1 N3 85.49(8)
N2 Al1 N3 88.92(8)
C1 Al1 N3 98.60(10)
N1 Al1 N3 158.74(9)
C2 O1 Al1 121.60(15)
C12 N1 C8 120.5(2)
C12 N1 Al1 114.22(16)
C8 N1 Al1 125.25(16)
C15 N2 C13 113.53(18)
C15 N2 Al1 128.98(15)
C13 N2 Al1 117.49(15)
C27 N3 Al1 166.7(2)
Al1 C1 H1A 109.5
Al1 C1 H1B 109.5
H1A C1 H1B 109.5
Al1 C1 H1C 109.5
H1A C1 H1C 109.5
H1B C1 H1C 109.5
O1 C2 C3 118.3(2)
O1 C2 C7 123.4(2)
C3 C2 C7 118.3(2)
C4 C3 C2 122.0(3)
C4 C3 H3 119.0
C2 C3 H3 119.0
C3 C4 C5 119.1(2)
C3 C4 H4 120.5
C5 C4 H4 120.5
C6 C5 C4 121.3(2)
C6 C5 Cl1 119.1(2)
C4 C5 Cl1 119.6(2)
C5 C6 C7 120.6(2)
C5 C6 H6 119.7
C7 C6 H6 119.7
C6 C7 C2 118.8(2)
C6 C7 C8 119.7(2)
C2 C7 C8 121.4(2)
N1 C8 C9 119.7(2)
N1 C8 C7 117.6(2)
C9 C8 C7 122.6(2)
C8 C9 C10 119.6(2)
C8 C9 H9 120.2
C10 C9 H9 120.2
C11 C10 C9 119.4(2)
C11 C10 H10 120.3
C9 C10 H10 120.3
C10 C11 C12 119.3(2)
C10 C11 H11 120.3
C12 C11 H11 120.3
N1 C12 C11 121.4(2)
N1 C12 C13 114.5(2)
C11 C12 C13 124.1(2)
N2 C13 C12 109.2(2)
N2 C13 C14 116.3(2)
C12 C13 C14 110.9(2)
N2 C13 H13 106.6
C12 C13 H13 106.6
C14 C13 H13 106.6
C13 C14 H14A 109.5
C13 C14 H14B 109.5
H14A C14 H14B 109.5
C13 C14 H14C 109.5
H14A C14 H14C 109.5
H14B C14 H14C 109.5
C16 C15 C20 119.2(2)
C16 C15 N2 119.5(2)
C20 C15 N2 121.3(2)
C17 C16 C15 119.5(2)
C17 C16 C21 118.5(2)
C15 C16 C21 121.9(2)
C18 C17 C16 121.3(3)
C18 C17 H17 119.4
C16 C17 H17 119.4
C17 C18 C19 119.5(3)
C17 C18 H18 120.3
C19 C18 H18 120.3
C18 C19 C20 121.5(3)
C18 C19 H19 119.2
C20 C19 H19 119.2
C19 C20 C15 119.0(2)
C19 C20 C24 118.6(2)
C15 C20 C24 122.4(2)
C16 C21 C22 111.1(2)
C16 C21 C23 112.6(2)
C22 C21 C23 109.5(2)
C16 C21 H21 107.8
C22 C21 H21 107.8
C23 C21 H21 107.8
C21 C22 H22A 109.5
C21 C22 H22B 109.5
H22A C22 H22B 109.5
C21 C22 H22C 109.5
H22A C22 H22C 109.5
H22B C22 H22C 109.5
C21 C23 H23A 109.5
C21 C23 H23B 109.5
H23A C23 H23B 109.5
C21 C23 H23C 109.5
H23A C23 H23C 109.5
H23B C23 H23C 109.5
C20 C24 C25 111.9(2)
C20 C24 C26 111.4(2)
C25 C24 C26 108.6(2)
C20 C24 H24 108.3
C25 C24 H24 108.3
C26 C24 H24 108.3
C24 C25 H25A 109.5
C24 C25 H25B 109.5
H25A C25 H25B 109.5
C24 C25 H25C 109.5
H25A C25 H25C 109.5
H25B C25 H25C 109.5
C24 C26 H26A 109.5
C24 C26 H26B 109.5
H26A C26 H26B 109.5
C24 C26 H26C 109.5
H26A C26 H26C 109.5
H26B C26 H26C 109.5
N3 C27 C28 178.3(3)
C27 C28 H28A 109.5
C27 C28 H28B 109.5
H28A C28 H28B 109.5
C27 C28 H28C 109.5
H28A C28 H28C 109.5
H28B C28 H28C 109.5
O1A Al1A N2A 131.29(9)
O1A Al1A C1A 108.54(10)
N2A Al1A C1A 120.16(10)
O1A Al1A N1A 86.88(8)
N2A Al1A N1A 81.74(8)
C1A Al1A N1A 102.89(10)
O1A Al1A N3A 86.34(8)
N2A Al1A N3A 88.93(9)
C1A Al1A N3A 96.80(10)
N1A Al1A N3A 160.31(9)
C2A O1A Al1A 120.67(15)
C12A N1A C8A 120.8(2)
C12A N1A Al1A 114.14(15)
C8A N1A Al1A 125.04(16)
C15A N2A C13A 113.55(18)
C15A N2A Al1A 128.34(15)
C13A N2A Al1A 118.04(15)
C27A N3A Al1A 165.9(2)
Al1A C1A H1A1 109.5
Al1A C1A H1A2 109.5
H1A1 C1A H1A2 109.5
Al1A C1A H1A3 109.5
H1A1 C1A H1A3 109.5
H1A2 C1A H1A3 109.5
O1A C2A C3A 118.0(2)
O1A C2A C7A 123.6(2)
C3A C2A C7A 118.4(2)
C4A C3A C2A 121.8(3)
C4A C3A H3A 119.1
C2A C3A H3A 119.1
C3A C4A C5A 119.0(3)
C3A C4A H4A 120.5
C5A C4A H4A 120.5
C6A C5A C4A 120.8(3)
C6A C5A Cl1A 119.4(2)
C4A C5A Cl1A 119.8(2)
C5A C6A C7A 120.8(3)
C5A C6A H6A 119.6
C7A C6A H6A 119.6
C6A C7A C2A 119.1(2)
C6A C7A C8A 119.1(2)
C2A C7A C8A 121.7(2)
N1A C8A C9A 119.2(2)
N1A C8A C7A 117.3(2)
C9A C8A C7A 123.4(2)
C10A C9A C8A 120.5(2)
C10A C9A H9A 119.8
C8A C9A H9A 119.8
C9A C10A C11A 119.5(2)
C9A C10A H10A 120.2
C11A C10A H10A 120.2
C12A C11A C10A 118.7(2)
C12A C11A H11A 120.6
C10A C11A H11A 120.6
N1A C12A C11A 121.2(2)
N1A C12A C13A 114.9(2)
C11A C12A C13A 123.9(2)
N2A C13A C14A 116.9(2)
N2A C13A C12A 108.24(19)
C14A C13A C12A 109.1(2)
N2A C13A H13A 107.4
C14A C13A H13A 107.4
C12A C13A H13A 107.4
C13A C14A H14D 109.5
C13A C14A H14E 109.5
H14D C14A H14E 109.5
C13A C14A H14F 109.5
H14D C14A H14F 109.5
H14E C14A H14F 109.5
C16A C15A C20A 119.0(2)
C16A C15A N2A 119.7(2)
C20A C15A N2A 121.2(2)
C17A C16A C15A 119.7(2)
C17A C16A C21A 119.3(2)
C15A C16A C21A 120.9(2)
C18A C17A C16A 121.1(2)
C18A C17A H17A 119.4
C16A C17A H17A 119.4
C19A C18A C17A 119.3(2)
C19A C18A H18A 120.3
C17A C18A H18A 120.3
C18A C19A C20A 122.2(2)
C18A C19A H19A 118.9
C20A C19A H19A 118.9
C19A C20A C15A 118.7(2)
C19A C20A C24A 118.9(2)
C15A C20A C24A 122.3(2)
C22A C21A C16A 111.0(2)
C22A C21A C23A 109.7(2)
C16A C21A C23A 112.7(2)
C22A C21A H21A 107.7
C16A C21A H21A 107.7
C23A C21A H21A 107.7
C21A C22A H22D 109.5
C21A C22A H22E 109.5
H22D C22A H22E 109.5
C21A C22A H22F 109.5
H22D C22A H22F 109.5
H22E C22A H22F 109.5
C21A C23A H23D 109.5
C21A C23A H23E 109.5
H23D C23A H23E 109.5
C21A C23A H23F 109.5
H23D C23A H23F 109.5
H23E C23A H23F 109.5
C20A C24A C25A 111.6(2)
C20A C24A C26A 111.6(2)
C25A C24A C26A 109.1(3)
C20A C24A H24A 108.1
C25A C24A H24A 108.1
C26A C24A H24A 108.1
C24A C25A H25D 109.5
C24A C25A H25E 109.5
H25D C25A H25E 109.5
C24A C25A H25F 109.5
H25D C25A H25F 109.5
H25E C25A H25F 109.5
C24A C26A H26D 109.5
C24A C26A H26E 109.5
H26D C26A H26E 109.5
C24A C26A H26F 109.5
H26D C26A H26F 109.5
H26E C26A H26F 109.5
N3A C27A C28A 177.8(3)
C27A C28A H28D 109.5
C27A C28A H28E 109.5
H28D C28A H28E 109.5
C27A C28A H28F 109.5
H28D C28A H28F 109.5
H28E C28A H28F 109.5

loop_
_geom_bond_atom_site_label_1
_geom_bond_atom_site_label_2
_geom_bond_distance
Al1 O1 1.8104(17)
Al1 N2 1.863(2)
Al1 C1 1.961(3)
Al1 N1 2.025(2)
Al1 N3 2.075(2)
Cl1 C5 1.749(3)
O1 C2 1.327(3)
N1 C12 1.341(3)
N1 C8 1.361(3)
N2 C15 1.430(3)
N2 C13 1.449(3)
N3 C27 1.132(3)
C1 H1A 0.9800
C1 H1B 0.9800
C1 H1C 0.9800
C2 C3 1.401(3)
C2 C7 1.415(3)
C3 C4 1.374(4)
C3 H3 0.9500
C4 C5 1.375(4)
C4 H4 0.9500
C5 C6 1.371(3)
C6 C7 1.403(3)
C6 H6 0.9500
C7 C8 1.481(3)
C8 C9 1.386(3)
C9 C10 1.392(3)
C9 H9 0.9500
C10 C11 1.371(3)
C10 H10 0.9500
C11 C12 1.379(3)
C11 H11 0.9500
C12 C13 1.507(3)
C13 C14 1.513(4)
C13 H13 1.0000
C14 H14A 0.9800
C14 H14B 0.9800
C14 H14C 0.9800
C15 C16 1.407(3)
C15 C20 1.415(3)
C16 C17 1.393(3)
C16 C21 1.521(3)
C17 C18 1.371(4)
C17 H17 0.9500
C18 C19 1.382(4)
C18 H18 0.9500
C19 C20 1.389(4)
C19 H19 0.9500
C20 C24 1.525(4)
C21 C22 1.526(4)
C21 C23 1.528(4)
C21 H21 1.0000
C22 H22A 0.9800
C22 H22B 0.9800
C22 H22C 0.9800
C23 H23A 0.9800
C23 H23B 0.9800
C23 H23C 0.9800
C24 C25 1.525(4)
C24 C26 1.530(4)
C24 H24 1.0000
C25 H25A 0.9800
C25 H25B 0.9800
C25 H25C 0.9800
C26 H26A 0.9800
C26 H26B 0.9800
C26 H26C 0.9800
C27 C28 1.443(4)
C28 H28A 0.9800
C28 H28B 0.9800
C28 H28C 0.9800
Al1A O1A 1.8117(17)
Al1A N2A 1.860(2)
Al1A C1A 1.963(3)
Al1A N1A 2.019(2)
Al1A N3A 2.073(2)
Cl1A C5A 1.749(3)
O1A C2A 1.339(3)
N1A C12A 1.345(3)
N1A C8A 1.358(3)
N2A C15A 1.433(3)
N2A C13A 1.454(3)
N3A C27A 1.123(3)
C1A H1A1 0.9800
C1A H1A2 0.9800
C1A H1A3 0.9800
C2A C3A 1.396(3)
C2A C7A 1.405(3)
C3A C4A 1.378(4)
C3A H3A 0.9500
C4A C5A 1.379(4)
C4A H4A 0.9500
C5A C6A 1.368(4)
C6A C7A 1.398(3)
C6A H6A 0.9500
C7A C8A 1.481(3)
C8A C9A 1.381(3)
C9A C10A 1.372(4)
C9A H9A 0.9500
C10A C11A 1.385(4)
C10A H10A 0.9500
C11A C12A 1.378(3)
C11A H11A 0.9500
C12A C13A 1.508(3)
C13A C14A 1.502(4)
C13A H13A 1.0000
C14A H14D 0.9800
C14A H14E 0.9800
C14A H14F 0.9800
C15A C16A 1.413(3)
C15A C20A 1.416(3)
C16A C17A 1.389(3)
C16A C21A 1.522(3)
C17A C18A 1.384(3)
C17A H17A 0.9500
C18A C19A 1.367(4)
C18A H18A 0.9500
C19A C20A 1.394(3)
C19A H19A 0.9500
C20A C24A 1.511(3)
C21A C22A 1.514(4)
C21A C23A 1.523(4)
C21A H21A 1.0000
C22A H22D 0.9800
C22A H22E 0.9800
C22A H22F 0.9800
C23A H23D 0.9800
C23A H23E 0.9800
C23A H23F 0.9800
C24A C25A 1.524(4)
C24A C26A 1.542(4)
C24A H24A 1.0000
C25A H25D 0.9800
C25A H25E 0.9800
C25A H25F 0.9800
C26A H26D 0.9800
C26A H26E 0.9800
C26A H26F 0.9800
C27A C28A 1.453(4)
C28A H28D 0.9800
C28A H28E 0.9800
C28A H28F 0.9800

loop_
_geom_torsion_atom_site_label_1
_geom_torsion_atom_site_label_2
_geom_torsion_atom_site_label_3
_geom_torsion_atom_site_label_4
_geom_torsion
N2 Al1 O1 C2 -128.06(18)
C1 Al1 O1 C2 50.0(2)
N1 Al1 O1 C2 -52.23(18)
N3 Al1 O1 C2 147.59(19)
O1 Al1 N1 C12 -144.64(17)
N2 Al1 N1 C12 -10.73(17)
C1 Al1 N1 C12 106.45(18)
N3 Al1 N1 C12 -75.9(3)
O1 Al1 N1 C8 34.85(19)
N2 Al1 N1 C8 168.8(2)
C1 Al1 N1 C8 -74.1(2)
N3 Al1 N1 C8 103.6(3)
O1 Al1 N2 C15 -86.4(2)
C1 Al1 N2 C15 95.7(2)
N1 Al1 N2 C15 -164.3(2)
N3 Al1 N2 C15 -3.5(2)
O1 Al1 N2 C13 93.5(2)
C1 Al1 N2 C13 -84.5(2)
N1 Al1 N2 C13 15.59(18)
N3 Al1 N2 C13 176.36(18)
O1 Al1 N3 C27 156.7(9)
N2 Al1 N3 C27 23.7(9)
C1 Al1 N3 C27 -94.6(9)
N1 Al1 N3 C27 87.7(9)
Al1 O1 C2 C3 -137.4(2)
Al1 O1 C2 C7 43.8(3)
O1 C2 C3 C4 -178.7(2)
C7 C2 C3 C4 0.1(4)
C2 C3 C4 C5 -0.2(4)
C3 C4 C5 C6 -0.2(4)
C3 C4 C5 Cl1 180.0(2)
C4 C5 C6 C7 0.6(4)
Cl1 C5 C6 C7 -179.52(18)
C5 C6 C7 C2 -0.7(4)
C5 C6 C7 C8 175.7(2)
O1 C2 C7 C6 179.1(2)
C3 C2 C7 C6 0.3(4)
O1 C2 C7 C8 2.7(4)
C3 C2 C7 C8 -176.1(2)
C12 N1 C8 C9 -2.2(3)
Al1 N1 C8 C9 178.32(17)
C12 N1 C8 C7 173.3(2)
Al1 N1 C8 C7 -6.1(3)
C6 C7 C8 N1 163.8(2)
C2 C7 C8 N1 -19.9(3)
C6 C7 C8 C9 -20.8(4)
C2 C7 C8 C9 155.6(2)
N1 C8 C9 C10 0.2(4)
C7 C8 C9 C10 -175.2(2)
C8 C9 C10 C11 1.5(4)
C9 C10 C11 C12 -1.2(4)
C8 N1 C12 C11 2.6(4)
Al1 N1 C12 C11 -177.87(19)
C8 N1 C12 C13 -175.6(2)
Al1 N1 C12 C13 4.0(3)
C10 C11 C12 N1 -0.9(4)
C10 C11 C12 C13 177.1(2)
C15 N2 C13 C12 162.7(2)
Al1 N2 C13 C12 -17.2(3)
C15 N2 C13 C14 -70.8(3)
Al1 N2 C13 C14 109.3(2)
N1 C12 C13 N2 7.6(3)
C11 C12 C13 N2 -170.5(2)
N1 C12 C13 C14 -121.9(3)
C11 C12 C13 C14 60.0(4)
C13 N2 C15 C16 -82.5(3)
Al1 N2 C15 C16 97.4(2)
C13 N2 C15 C20 99.8(3)
Al1 N2 C15 C20 -80.3(3)
C20 C15 C16 C17 0.0(4)
N2 C15 C16 C17 -177.7(2)
C20 C15 C16 C21 176.8(2)
N2 C15 C16 C21 -0.9(3)
C15 C16 C17 C18 -0.2(4)
C21 C16 C17 C18 -177.2(3)
C16 C17 C18 C19 0.2(4)
C17 C18 C19 C20 0.2(4)
C18 C19 C20 C15 -0.5(4)
C18 C19 C20 C24 178.8(3)
C16 C15 C20 C19 0.4(4)
N2 C15 C20 C19 178.1(2)
C16 C15 C20 C24 -178.9(2)
N2 C15 C20 C24 -1.2(4)
C17 C16 C21 C22 74.5(3)
C15 C16 C21 C22 -102.4(3)
C17 C16 C21 C23 -48.8(3)
C15 C16 C21 C23 134.3(3)
C19 C20 C24 C25 58.5(3)
C15 C20 C24 C25 -122.2(3)
C19 C20 C24 C26 -63.3(3)
C15 C20 C24 C26 116.0(3)
Al1 N3 C27 C28 17(11)
N2A Al1A O1A C2A 128.67(18)
C1A Al1A O1A C2A -50.0(2)
N1A Al1A O1A C2A 52.52(17)
N3A Al1A O1A C2A -145.98(18)
O1A Al1A N1A C12A 143.71(17)
N2A Al1A N1A C12A 11.19(17)
C1A Al1A N1A C12A -107.98(18)
N3A Al1A N1A C12A 73.7(3)
O1A Al1A N1A C8A -36.68(19)
N2A Al1A N1A C8A -169.19(19)
C1A Al1A N1A C8A 71.6(2)
N3A Al1A N1A C8A -106.7(3)
O1A Al1A N2A C15A 88.8(2)
C1A Al1A N2A C15A -92.7(2)
N1A Al1A N2A C15A 167.2(2)
N3A Al1A N2A C15A 4.6(2)
O1A Al1A N2A C13A -94.67(19)
C1A Al1A N2A C13A 83.90(19)
N1A Al1A N2A C13A -16.25(17)
N3A Al1A N2A C13A -178.86(17)
O1A Al1A N3A C27A -159.5(9)
N2A Al1A N3A C27A -28.0(9)
C1A Al1A N3A C27A 92.2(9)
N1A Al1A N3A C27A -89.4(10)
Al1A O1A C2A C3A 138.3(2)
Al1A O1A C2A C7A -42.7(3)
O1A C2A C3A C4A 178.4(2)
C7A C2A C3A C4A -0.6(4)
C2A C3A C4A C5A 1.7(4)
C3A C4A C5A C6A -1.0(4)
C3A C4A C5A Cl1A 178.1(2)
C4A C5A C6A C7A -0.7(4)
Cl1A C5A C6A C7A -179.86(19)
C5A C6A C7A C2A 1.7(4)
C5A C6A C7A C8A -174.2(2)
O1A C2A C7A C6A 179.9(2)
C3A C2A C7A C6A -1.1(4)
O1A C2A C7A C8A -4.3(4)
C3A C2A C7A C8A 174.7(2)
C12A N1A C8A C9A 3.7(3)
Al1A N1A C8A C9A -175.94(17)
C12A N1A C8A C7A -173.1(2)
Al1A N1A C8A C7A 7.3(3)
C6A C7A C8A N1A -163.7(2)
C2A C7A C8A N1A 20.5(3)
C6A C7A C8A C9A 19.7(4)
C2A C7A C8A C9A -156.1(2)
N1A C8A C9A C10A -1.2(4)
C7A C8A C9A C10A 175.3(2)
C8A C9A C10A C11A -1.3(4)
C9A C10A C11A C12A 1.5(4)
C8A N1A C12A C11A -3.5(4)
Al1A N1A C12A C11A 176.1(2)
C8A N1A C12A C13A 176.1(2)
Al1A N1A C12A C13A -4.3(3)
C10A C11A C12A N1A 0.9(4)
C10A C11A C12A C13A -178.7(2)
C15A N2A C13A C14A 71.1(3)
Al1A N2A C13A C14A -105.9(2)
C15A N2A C13A C12A -165.29(19)
Al1A N2A C13A C12A 17.7(2)
N1A C12A C13A N2A -7.6(3)
C11A C12A C13A N2A 172.1(2)
N1A C12A C13A C14A 120.6(3)
C11A C12A C13A C14A -59.8(3)
C13A N2A C15A C16A 88.2(3)
Al1A N2A C15A C16A -95.1(2)
C13A N2A C15A C20A -95.4(3)
Al1A N2A C15A C20A 81.3(3)
C20A C15A C16A C17A 0.3(3)
N2A C15A C16A C17A 176.8(2)
C20A C15A C16A C21A -176.6(2)
N2A C15A C16A C21A -0.1(3)
C15A C16A C17A C18A -0.2(4)
C21A C16A C17A C18A 176.8(2)
C16A C17A C18A C19A 0.0(4)
C17A C18A C19A C20A 0.1(4)
C18A C19A C20A C15A 0.0(4)
C18A C19A C20A C24A -177.1(3)
C16A C15A C20A C19A -0.2(3)
N2A C15A C20A C19A -176.7(2)
C16A C15A C20A C24A 176.8(2)
N2A C15A C20A C24A 0.3(4)
C17A C16A C21A C22A -77.9(3)
C15A C16A C21A C22A 99.0(3)
C17A C16A C21A C23A 45.6(3)
C15A C16A C21A C23A -137.4(2)
C19A C20A C24A C25A 63.2(3)
C15A C20A C24A C25A -113.7(3)
C19A C20A C24A C26A -59.1(4)
C15A C20A C24A C26A 123.9(3)
Al1A N3A C27A C28A 11(9)
